data_7037274
loop_
_publ_author_name
'Riley, Laura E.'
'Chan, Antony P. Y.'
'Taylor, James'
'Man, Wing Y.'
'Ellis, David'
'Rosair, Georgina M.'
'Welch, Alan J.'
'Sivaev, Igor B.'

_publ_section_title
;
 Unprecedented flexibility of the 1,1'-bis(o-carborane) ligand:
 catalytically-active species stabilised by B-agostic B-H&#x21C0;Ru
 interactions.
;
_journal_issue 3
_journal_name_full 'Dalton transactions (Cambridge, England : 2003)'
_journal_page_first 1127
_journal_page_last 1137
_journal_paper_doi 10.1039/c5dt03417e
_journal_volume 45
_journal_year 2016
_chemical_formula_moiety 'C15 H34 B20 O Ru'
_chemical_formula_sum 'C15 H34 B20 O Ru'
_chemical_formula_weight 547.69
_space_group_crystal_system orthorhombic
_space_group_IT_number 33
_space_group_name_Hall 'P 2c -2n'
_space_group_name_H-M_alt 'P n a 21'
_symmetry_space_group_name_Hall 'P 2c -2n'
_symmetry_space_group_name_H-M 'P n a 21'
_atom_sites_solution_hydrogens mixed
_atom_sites_solution_primary direct
_audit_creation_date 2015-06-25
_audit_creation_method
;
Olex2 1.2
(compiled 2013.12.10 svn.r2850 for OlexSys, GUI svn.r4736)
;
_audit_update_record
;
2015-08-11 deposited with the CCDC.
2015-11-13 downloaded from the CCDC.
;
_cell_angle_alpha 90
_cell_angle_beta 90
_cell_angle_gamma 90
_cell_formula_units_Z 4
_cell_length_a 17.7285(10)
_cell_length_b 15.1002(8)
_cell_length_c 9.8309(5)
_cell_measurement_reflns_used 9846
_cell_measurement_temperature 100.0
_cell_measurement_theta_max 36.00
_cell_measurement_theta_min 2.664
_cell_volume 2631.8(2)
_computing_data_reduction 'SAINT v7.68A (Bruker, 2009)'
_computing_molecular_graphics 'Olex2 (Dolomanov et al., 2009)'
_computing_publication_material 'Olex2 (Dolomanov et al., 2009)'
_computing_structure_refinement 'XL (Sheldrick, 2008)'
_computing_structure_solution 'XS (Sheldrick, 2008)'
_diffrn_ambient_temperature 100.0
_diffrn_measured_fraction_theta_full 0.997
_diffrn_measured_fraction_theta_max 0.977
_diffrn_measurement_device_type 'Bruker APEX-II CCD'
_diffrn_measurement_method '\f and \w scans'
_diffrn_radiation_monochromator graphite
_diffrn_radiation_type MoK\a
_diffrn_radiation_wavelength 0.71073
_diffrn_reflns_av_R_equivalents 0.0370
_diffrn_reflns_av_unetI/netI 0.0359
_diffrn_reflns_laue_measured_fraction_full 0.997
_diffrn_reflns_laue_measured_fraction_max 0.977
_diffrn_reflns_limit_h_max 28
_diffrn_reflns_limit_h_min -28
_diffrn_reflns_limit_k_max 24
_diffrn_reflns_limit_k_min -22
_diffrn_reflns_limit_l_max 16
_diffrn_reflns_limit_l_min -16
_diffrn_reflns_number 70842
_diffrn_reflns_point_group_measured_fraction_full 0.998
_diffrn_reflns_point_group_measured_fraction_max 0.953
_diffrn_reflns_theta_full 26.000
_diffrn_reflns_theta_max 36.127
_diffrn_reflns_theta_min 2.726
_diffrn_standards_number 0
_exptl_absorpt_coefficient_mu 0.608
_exptl_absorpt_correction_T_max 0.7471
_exptl_absorpt_correction_T_min 0.6817
_exptl_absorpt_correction_type multi-scan
_exptl_absorpt_process_details
;
SADABS-2008/1 (Bruker,2008) was used for absorption correction.
wR2(int) was 0.0564 before and 0.0511 after correction.
The Ratio of minimum to maximum transmission is 0.9125.
The \l/2 correction factor is 0.0015.
;
_exptl_crystal_colour green
_exptl_crystal_colour_primary green
_exptl_crystal_density_diffrn 1.382
_exptl_crystal_description NEEDLE
_exptl_crystal_F_000 1104
_exptl_crystal_size_max 0.58
_exptl_crystal_size_mid 0.22
_exptl_crystal_size_min 0.1
_refine_diff_density_max 0.744
_refine_diff_density_min -0.520
_refine_diff_density_rms 0.066
_refine_ls_abs_structure_details
;
 Flack x determined using 4441 quotients [(I+)-(I-)]/[(I+)+(I-)]
 (Parsons, Flack and Wagner, Acta Cryst. B69 (2013) 249-259).
;
_refine_ls_abs_structure_Flack -0.032(9)
_refine_ls_extinction_method none
_refine_ls_goodness_of_fit_ref 1.014
_refine_ls_hydrogen_treatment mixed
_refine_ls_matrix_type full
_refine_ls_number_parameters 397
_refine_ls_number_reflns 11988
_refine_ls_number_restraints 1
_refine_ls_restrained_S_all 1.014
_refine_ls_R_factor_all 0.0325
_refine_ls_R_factor_gt 0.0250
_refine_ls_shift/su_max 0.003
_refine_ls_shift/su_mean 0.000
_refine_ls_structure_factor_coef Fsqd
_refine_ls_weighting_details 'w=1/[\s^2^(Fo^2^)+(0.0278P)^2^+0.0858P] where P=(Fo^2^+2Fc^2^)/3'
_refine_ls_weighting_scheme calc
_refine_ls_wR_factor_gt 0.0513
_refine_ls_wR_factor_ref 0.0535
_reflns_Friedel_coverage 0.865
_reflns_friedel_fraction_full 0.999
_reflns_friedel_fraction_max 0.927
_reflns_number_gt 10594
_reflns_number_total 11988
_reflns_threshold_expression 'I > 2\s(I)'
_cod_data_source_file c5dt03417e2.cif
_cod_data_source_block 5037
_cod_depositor_comments 'Adding full bibliography for 7037273--7037280.cif.'
_cod_database_code 7037274
_shelxl_version_number 2014/6
_shelx_space_group_comment
;
The symmetry employed for this shelxl refinement is uniquely defined
by the following loop, which should always be used as a source of
symmetry information in preference to the above space-group names.
They are only intended as comments.
;
_shelx_estimated_absorpt_t_max 0.942
_shelx_estimated_absorpt_t_min 0.719
_olex2_refinement_description
;
1. Fixed Uiso
 At 1.2 times of:
  All B(H) groups, All C(H) groups
 At 1.5 times of:
  All C(H,H,H) groups
2.a Ternary CH refined with riding coordinates:
 C103(H103), C104(H104), C106(H106), C107(H107), C109(H109)
2.b Idealised Me refined as rotating group:
 C108(H10A,H10B,H10C), C110(H11A,H11B,H11C), C111(H11D,H11E,H11F)
;

loop_
_space_group_symop_operation_xyz
'x, y, z'
'-x, -y, z+1/2'
'-x+1/2, y+1/2, z+1/2'
'x+1/2, -y+1/2, z'

loop_
_atom_site_label
_atom_site_type_symbol
_atom_site_fract_x
_atom_site_fract_y
_atom_site_fract_z
_atom_site_U_iso_or_equiv
_atom_site_adp_type
_atom_site_occupancy
_atom_site_site_symmetry_order
_atom_site_calc_flag
_atom_site_refinement_flags_posn
Ru1 Ru 0.26173(2) 0.14675(2) 0.14470(2) 0.00946(3) Uani 1 1 d .
C1 C 0.28764(10) 0.05218(11) -0.14400(15) 0.0115(3) Uani 1 1 d .
C2 C 0.33126(10) 0.08100(11) 0.00202(16) 0.0113(3) Uani 1 1 d .
B3 B 0.30955(11) -0.02947(13) -0.02582(17) 0.0118(3) Uani 1 1 d .
H3 H 0.2660(12) -0.0655(16) 0.037(3) 0.014 Uiso 1 1 d R
B4 B 0.31928(11) -0.04859(13) -0.20392(18) 0.0137(3) Uani 1 1 d .
H4 H 0.2787(13) -0.0883(15) -0.252(2) 0.016 Uiso 1 1 d R
B5 B 0.34854(12) 0.05209(14) -0.28122(18) 0.0152(3) Uani 1 1 d .
H5 H 0.3246(12) 0.0705(14) -0.376(2) 0.018 Uiso 1 1 d R
B6 B 0.35684(12) 0.13307(13) -0.14985(18) 0.0130(3) Uani 1 1 d .
H6 H 0.3422(13) 0.1929(15) -0.160(2) 0.016 Uiso 1 1 d R
B7 B 0.39754(11) -0.00022(13) 0.04209(19) 0.0135(3) Uani 1 1 d .
H7 H 0.4058(11) -0.0144(12) 0.145(3) 0.016 Uiso 1 1 d R
B8 B 0.39097(12) -0.08218(13) -0.08760(19) 0.0152(3) Uani 1 1 d .
H8 H 0.3995(15) -0.1539(14) -0.069(2) 0.018 Uiso 1 1 d R
B9 B 0.41569(12) -0.03229(14) -0.2453(2) 0.0166(3) Uani 1 1 d .
H9 H 0.4402(12) -0.0685(15) -0.321(2) 0.020 Uiso 1 1 d R
B10 B 0.43822(12) 0.08152(14) -0.2127(2) 0.0164(4) Uani 1 1 d .
H10 H 0.4771(14) 0.1184(16) -0.272(2) 0.020 Uiso 1 1 d R
B11 B 0.42616(11) 0.10038(13) -0.03355(19) 0.0136(3) Uani 1 1 d .
H11 H 0.4535(15) 0.1493(13) 0.030(2) 0.016 Uiso 1 1 d R
B12 B 0.46429(12) -0.00197(14) -0.0931(2) 0.0164(3) Uani 1 1 d .
H12 H 0.5239(13) -0.0181(15) -0.069(2) 0.020 Uiso 1 1 d R
C1' C 0.20583(9) 0.08316(11) -0.15158(15) 0.0116(3) Uani 1 1 d .
C2' C 0.17706(13) 0.13659(13) -0.0088(2) 0.0119(4) Uani 1 1 d .
B3' B 0.18947(12) 0.19626(13) -0.15898(18) 0.0148(3) Uani 1 1 d .
H3' H 0.2368(13) 0.2431(17) -0.167(3) 0.018 Uiso 1 1 d R
B4' B 0.16420(13) 0.12604(15) -0.29543(19) 0.0171(4) Uani 1 1 d .
H4' H 0.1899(14) 0.1291(14) -0.375(3) 0.020 Uiso 1 1 d R
B5' B 0.13438(12) 0.02311(14) -0.22578(19) 0.0160(3) Uani 1 1 d .
H5' H 0.1465(13) -0.0410(15) -0.278(2) 0.019 Uiso 1 1 d R
B6' B 0.14263(11) 0.03112(13) -0.04560(19) 0.0136(3) Uani 1 1 d .
H6' H 0.1562(15) -0.0201(15) 0.017(2) 0.016 Uiso 1 1 d R
B9' B 0.06582(13) 0.10237(15) -0.2779(2) 0.0200(4) Uani 1 1 d .
H9' H 0.0310(12) 0.0894(14) -0.362(3) 0.024 Uiso 1 1 d R
B8' B 0.10124(13) 0.20936(15) -0.2363(2) 0.0202(4) Uani 1 1 d .
H8' H 0.0931(14) 0.2717(16) -0.299(2) 0.024 Uiso 1 1 d R
B7' B 0.11074(12) 0.21614(14) -0.0551(2) 0.0167(4) Uani 1 1 d .
H7' H 0.1111(13) 0.2734(15) 0.002(2) 0.020 Uiso 1 1 d R
B11' B 0.08105(12) 0.11415(14) 0.0140(2) 0.0164(4) Uani 1 1 d .
H11' H 0.0592(13) 0.1084(15) 0.109(2) 0.020 Uiso 1 1 d R
B10' B 0.05370(12) 0.04286(14) -0.1225(2) 0.0177(4) Uani 1 1 d .
H10' H 0.0113(15) -0.0091(16) -0.112(3) 0.021 Uiso 1 1 d R
B12' B 0.03262(13) 0.15846(15) -0.1296(2) 0.0202(4) Uani 1 1 d .
H12' H -0.0215(15) 0.1847(16) -0.123(2) 0.024 Uiso 1 1 d R
O101 O 0.30711(9) 0.32555(9) 0.04081(14) 0.0227(3) Uani 1 1 d .
C101 C 0.28897(11) 0.25638(12) 0.07354(16) 0.0148(3) Uani 1 1 d .
C102 C 0.30936(10) 0.19472(11) 0.34979(15) 0.0136(3) Uani 1 1 d .
C103 C 0.33553(10) 0.10791(12) 0.32380(17) 0.0138(3) Uani 1 1 d .
H103 H 0.3906 0.0969 0.3098 0.017 Uiso 1 1 calc R
C104 C 0.28292(11) 0.03697(11) 0.30897(16) 0.0139(3) Uani 1 1 d .
H104 H 0.3023 -0.0219 0.2780 0.017 Uiso 1 1 calc R
C105 C 0.20495(10) 0.05073(12) 0.30979(16) 0.0145(3) Uani 1 1 d .
C106 C 0.17894(14) 0.14031(13) 0.3230(2) 0.0152(4) Uani 1 1 d .
H106 H 0.1245 0.1541 0.3075 0.018 Uiso 1 1 calc R
C107 C 0.22990(10) 0.20948(12) 0.34819(16) 0.0148(3) Uani 1 1 d .
H107 H 0.2107 0.2718 0.3492 0.018 Uiso 1 1 calc R
C108 C 0.15062(11) -0.02548(13) 0.30430(18) 0.0190(3) Uani 1 1 d .
H10A H 0.1078 -0.0098 0.2460 0.029 Uiso 1 1 calc GR
H10B H 0.1324 -0.0386 0.3962 0.029 Uiso 1 1 calc GR
H10C H 0.1762 -0.0777 0.2671 0.029 Uiso 1 1 calc GR
C109 C 0.36224(11) 0.27102(12) 0.38157(17) 0.0164(3) Uani 1 1 d .
H109 H 0.3374 0.3269 0.3506 0.020 Uiso 1 1 calc R
C110 C 0.43908(12) 0.26546(14) 0.3127(2) 0.0264(4) Uani 1 1 d .
H11A H 0.4323 0.2613 0.2140 0.040 Uiso 1 1 calc GR
H11B H 0.4660 0.2129 0.3455 0.040 Uiso 1 1 calc GR
H11C H 0.4684 0.3186 0.3344 0.040 Uiso 1 1 calc GR
C111 C 0.37062(14) 0.27579(14) 0.53776(19) 0.0251(4) Uani 1 1 d .
H11D H 0.3964 0.2225 0.5705 0.038 Uiso 1 1 calc GR
H11E H 0.3206 0.2797 0.5796 0.038 Uiso 1 1 calc GR
H11F H 0.4002 0.3283 0.5622 0.038 Uiso 1 1 calc GR

loop_
_atom_site_aniso_label
_atom_site_aniso_U_11
_atom_site_aniso_U_22
_atom_site_aniso_U_33
_atom_site_aniso_U_23
_atom_site_aniso_U_13
_atom_site_aniso_U_12
Ru1 0.00911(5) 0.01056(5) 0.00871(4) 0.00043(6) 0.00053(7) 0.00172(4)
C1 0.0111(7) 0.0121(7) 0.0111(6) 0.0004(5) 0.0004(5) 0.0007(6)
C2 0.0102(7) 0.0123(7) 0.0114(6) -0.0003(5) 0.0015(5) 0.0016(6)
B3 0.0104(8) 0.0120(8) 0.0130(7) 0.0009(6) 0.0005(6) 0.0017(6)
B4 0.0133(8) 0.0132(8) 0.0146(7) -0.0029(6) 0.0018(6) 0.0002(6)
B5 0.0173(9) 0.0160(9) 0.0123(7) -0.0010(6) 0.0042(6) -0.0010(7)
B6 0.0129(8) 0.0132(8) 0.0129(7) 0.0001(6) 0.0027(6) -0.0012(6)
B7 0.0097(8) 0.0142(8) 0.0166(7) -0.0007(6) 0.0007(6) 0.0032(6)
B8 0.0142(9) 0.0135(8) 0.0178(8) -0.0015(6) 0.0014(6) 0.0025(7)
B9 0.0148(9) 0.0167(9) 0.0183(7) -0.0033(7) 0.0050(7) 0.0007(7)
B10 0.0138(9) 0.0170(9) 0.0184(8) -0.0020(7) 0.0057(6) -0.0014(7)
B11 0.0098(8) 0.0153(8) 0.0157(7) -0.0008(6) 0.0021(6) -0.0006(6)
B12 0.0110(8) 0.0171(9) 0.0210(8) -0.0027(7) 0.0028(6) 0.0018(7)
C1' 0.0112(7) 0.0131(7) 0.0107(6) 0.0002(5) -0.0010(5) 0.0010(5)
C2' 0.0113(9) 0.0135(8) 0.0109(7) -0.0001(5) 0.0010(6) 0.0023(6)
B3' 0.0166(9) 0.0141(8) 0.0138(7) 0.0031(6) -0.0010(6) 0.0035(7)
B4' 0.0189(10) 0.0205(9) 0.0118(8) 0.0023(7) -0.0026(6) 0.0030(8)
B5' 0.0140(9) 0.0183(9) 0.0158(7) -0.0015(7) -0.0044(6) 0.0013(7)
B6' 0.0097(8) 0.0156(8) 0.0154(7) 0.0011(6) 0.0000(6) 0.0001(6)
B9' 0.0172(10) 0.0242(11) 0.0187(8) -0.0011(7) -0.0077(7) 0.0035(8)
B8' 0.0211(10) 0.0209(10) 0.0184(8) 0.0029(7) -0.0056(7) 0.0061(8)
B7' 0.0144(9) 0.0180(9) 0.0177(8) -0.0003(7) -0.0023(6) 0.0051(7)
B11' 0.0109(8) 0.0193(9) 0.0188(8) 0.0004(7) 0.0000(6) 0.0028(7)
B10' 0.0116(8) 0.0194(10) 0.0219(8) -0.0006(7) -0.0047(7) 0.0013(7)
B12' 0.0143(9) 0.0224(10) 0.0238(9) -0.0015(8) -0.0046(7) 0.0059(8)
O101 0.0342(8) 0.0152(6) 0.0188(6) 0.0000(5) 0.0035(5) -0.0036(6)
C101 0.0166(8) 0.0166(8) 0.0113(6) -0.0020(5) 0.0013(5) 0.0018(6)
C102 0.0167(8) 0.0142(7) 0.0097(6) 0.0005(5) -0.0010(5) 0.0017(6)
C103 0.0130(8) 0.0155(8) 0.0127(6) 0.0015(6) -0.0022(6) 0.0018(6)
C104 0.0159(7) 0.0129(7) 0.0127(6) 0.0016(5) -0.0004(5) 0.0014(6)
C105 0.0150(8) 0.0176(8) 0.0110(6) 0.0022(5) 0.0023(5) 0.0001(6)
C106 0.0130(9) 0.0202(9) 0.0123(8) 0.0020(6) 0.0031(6) 0.0025(7)
C107 0.0178(8) 0.0158(8) 0.0109(6) 0.0002(5) 0.0022(5) 0.0045(6)
C108 0.0173(9) 0.0205(9) 0.0193(7) 0.0044(6) 0.0023(6) -0.0030(7)
C109 0.0207(9) 0.0129(7) 0.0158(7) 0.0004(5) -0.0033(6) -0.0005(6)
C110 0.0203(10) 0.0254(10) 0.0336(10) -0.0057(8) 0.0009(8) -0.0046(8)
C111 0.0373(12) 0.0208(9) 0.0171(7) -0.0011(7) -0.0087(7) -0.0053(8)

loop_
_atom_type_symbol
_atom_type_description
_atom_type_scat_dispersion_real
_atom_type_scat_dispersion_imag
_atom_type_scat_source
C C 0.0033 0.0016 'International Tables Vol C Tables 4.2.6.8 and 6.1.1.4'
H H 0.0000 0.0000 'International Tables Vol C Tables 4.2.6.8 and 6.1.1.4'
B B 0.0013 0.0007 'International Tables Vol C Tables 4.2.6.8 and 6.1.1.4'
O O 0.0106 0.0060 'International Tables Vol C Tables 4.2.6.8 and 6.1.1.4'
Ru Ru -1.2594 0.8363 'International Tables Vol C Tables 4.2.6.8 and 6.1.1.4'

loop_
_geom_angle_atom_site_label_1
_geom_angle_atom_site_label_2
_geom_angle_atom_site_label_3
_geom_angle
C2 Ru1 C2' 84.69(7)
C2 Ru1 C102 120.97(6)
C2 Ru1 C103 93.28(7)
C2 Ru1 C104 91.81(6)
C2 Ru1 C105 114.19(6)
C2 Ru1 C106 149.53(7)
C2 Ru1 C107 156.86(6)
C2' Ru1 C102 154.11(7)
C2' Ru1 C103 159.23(7)
C2' Ru1 C104 123.29(7)
C2' Ru1 C105 98.03(7)
C2' Ru1 C106 95.01(7)
C2' Ru1 C107 118.37(7)
C101 Ru1 C2 90.97(7)
C101 Ru1 C2' 88.90(8)
C101 Ru1 C102 87.38(6)
C101 Ru1 C103 111.83(7)
C101 Ru1 C104 147.81(7)
C101 Ru1 C105 154.33(6)
C101 Ru1 C106 119.49(7)
C101 Ru1 C107 91.40(7)
C102 Ru1 C104 63.93(6)
C102 Ru1 C105 75.61(6)
C103 Ru1 C102 36.01(6)
C103 Ru1 C104 35.99(6)
C103 Ru1 C105 63.95(6)
C103 Ru1 C106 76.38(8)
C103 Ru1 C107 64.56(6)
C104 Ru1 C105 34.26(6)
C106 Ru1 C102 65.03(7)
C106 Ru1 C104 62.94(7)
C106 Ru1 C105 35.56(6)
C107 Ru1 C102 36.23(6)
C107 Ru1 C104 74.31(6)
C107 Ru1 C105 63.53(6)
C107 Ru1 C106 35.73(7)
C2 C1 B3 60.79(10)
C2 C1 B4 111.65(12)
C2 C1 B5 112.21(13)
C2 C1 B6 61.44(10)
B4 C1 B3 61.96(10)
B4 C1 B5 61.94(11)
B4 C1 B6 112.36(13)
B5 C1 B3 112.44(13)
B5 C1 B6 62.10(11)
B6 C1 B3 111.36(13)
C1' C1 C2 113.46(12)
C1' C1 B3 117.55(13)
C1' C1 B4 124.24(14)
C1' C1 B5 123.79(12)
C1' C1 B6 117.09(13)
C1 C2 Ru1 114.72(10)
C1 C2 B3 61.04(10)
C1 C2 B6 60.54(10)
C1 C2 B7 108.64(12)
C1 C2 B11 108.35(12)
B3 C2 Ru1 115.28(10)
B3 C2 B6 110.84(12)
B3 C2 B7 60.56(11)
B3 C2 B11 110.13(13)
B6 C2 Ru1 120.45(11)
B7 C2 Ru1 124.97(10)
B7 C2 B6 109.55(13)
B11 C2 Ru1 128.08(11)
B11 C2 B6 60.17(11)
B11 C2 B7 60.86(11)
C1 B3 H3 123.7(12)
C1 B3 B4 58.67(10)
C1 B3 B7 105.93(13)
C1 B3 B8 105.89(12)
C2 B3 C1 58.17(10)
C2 B3 H3 122.0(13)
C2 B3 B4 106.82(12)
C2 B3 B7 59.99(11)
C2 B3 B8 107.94(13)
B4 B3 H3 121.6(13)
B7 B3 H3 121.5(12)
B7 B3 B4 109.19(13)
B7 B3 B8 60.97(11)
B8 B3 H3 122.2(12)
B8 B3 B4 60.50(11)
C1 B4 B3 59.37(10)
C1 B4 H4 115.8(13)
C1 B4 B5 59.09(10)
C1 B4 B8 105.28(13)
C1 B4 B9 105.61(13)
B3 B4 H4 118.0(13)
B3 B4 B8 59.02(10)
B5 B4 B3 108.04(13)
B5 B4 H4 119.7(13)
B5 B4 B8 108.03(14)
B8 B4 H4 128.0(13)
B9 B4 B3 107.22(14)
B9 B4 H4 129.5(13)
B9 B4 B5 60.13(12)
B9 B4 B8 60.00(11)
C1 B5 B4 58.97(10)
C1 B5 H5 115.9(12)
C1 B5 B6 59.07(10)
C1 B5 B9 105.30(13)
C1 B5 B10 105.18(13)
B4 B5 H5 118.9(12)
B4 B5 B6 107.51(12)
B4 B5 B9 59.86(11)
B4 B5 B10 108.17(14)
B6 B5 H5 119.3(12)
B9 B5 H5 129.0(12)
B9 B5 B6 106.98(14)
B9 B5 B10 60.45(12)
B10 B5 H5 128.6(12)
B10 B5 B6 58.81(11)
C1 B6 C2 58.03(10)
C1 B6 B5 58.83(10)
C1 B6 H6 118.9(14)
C1 B6 B10 106.36(13)
C1 B6 B11 106.07(13)
C2 B6 B5 106.77(13)
C2 B6 H6 116.9(13)
C2 B6 B10 108.36(14)
C2 B6 B11 59.80(10)
B5 B6 H6 123.5(13)
B10 B6 B5 60.55(11)
B10 B6 H6 127.7(14)
B11 B6 B5 109.72(14)
B11 B6 H6 122.3(14)
B11 B6 B10 61.74(11)
C2 B7 B3 59.45(10)
C2 B7 H7 117.2(11)
C2 B7 B8 106.44(13)
C2 B7 B11 59.56(11)
C2 B7 B12 106.85(13)
B3 B7 H7 116.2(11)
B3 B7 B8 59.61(11)
B3 B7 B11 108.18(13)
B3 B7 B12 107.66(13)
B8 B7 H7 124.1(11)
B11 B7 H7 123.0(11)
B11 B7 B8 108.37(13)
B11 B7 B12 60.48(11)
B12 B7 H7 128.8(11)
B12 B7 B8 59.90(11)
B3 B8 B4 60.48(10)
B3 B8 B7 59.42(11)
B3 B8 H8 119.9(14)
B3 B8 B9 108.18(13)
B3 B8 B12 107.62(14)
B4 B8 H8 118.7(13)
B7 B8 B4 107.94(13)
B7 B8 H8 123.6(12)
B9 B8 B4 59.75(11)
B9 B8 B7 108.28(14)
B9 B8 H8 121.5(13)
B12 B8 B4 107.93(14)
B12 B8 B7 60.03(11)
B12 B8 H8 124.8(14)
B12 B8 B9 60.30(12)
B4 B9 B5 60.01(11)
B4 B9 B8 60.25(11)
B4 B9 H9 120.2(12)
B4 B9 B10 107.85(14)
B4 B9 B12 107.94(13)
B5 B9 H9 121.4(12)
B5 B9 B10 59.89(12)
B5 B9 B12 107.78(14)
B8 B9 B5 108.14(13)
B8 B9 H9 121.1(12)
B8 B9 B10 107.74(13)
B8 B9 B12 59.82(11)
B10 B9 H9 123.2(12)
B12 B9 H9 123.0(12)
B12 B9 B10 59.80(11)
B5 B10 B9 59.66(12)
B5 B10 H10 120.1(13)
B5 B10 B11 107.69(13)
B5 B10 B12 107.68(14)
B6 B10 B5 60.64(11)
B6 B10 B9 107.79(14)
B6 B10 H10 119.7(13)
B6 B10 B11 59.07(11)
B6 B10 B12 107.16(13)
B9 B10 H10 123.3(13)
B9 B10 B11 107.51(14)
B11 B10 H10 122.3(13)
B12 B10 B9 59.90(11)
B12 B10 H10 124.4(14)
B12 B10 B11 59.82(11)
C2 B11 B6 60.04(10)
C2 B11 B7 59.58(10)
C2 B11 B10 106.56(13)
C2 B11 H11 115.6(14)
C2 B11 B12 106.61(13)
B6 B11 B7 108.43(14)
B6 B11 B10 59.19(11)
B6 B11 H11 119.9(12)
B6 B11 B12 107.20(14)
B7 B11 B10 108.09(14)
B7 B11 H11 118.3(12)
B7 B11 B12 60.15(11)
B10 B11 H11 128.3(13)
B12 B11 B10 59.75(11)
B12 B11 H11 127.6(13)
B7 B12 B9 107.98(14)
B7 B12 B10 108.01(14)
B7 B12 B11 59.37(11)
B7 B12 H12 118.6(12)
B8 B12 B7 60.08(11)
B8 B12 B9 59.88(11)
B8 B12 B10 108.19(15)
B8 B12 B11 107.63(14)
B8 B12 H12 122.7(12)
B9 B12 H12 125.4(12)
B10 B12 B9 60.29(12)
B10 B12 B11 60.42(11)
B10 B12 H12 122.8(13)
B11 B12 B9 108.30(15)
B11 B12 H12 118.8(12)
C1 C1' C2' 113.01(13)
C1 C1' B3' 117.59(14)
C1 C1' B4' 124.26(13)
C1 C1' B5' 123.99(14)
C1 C1' B6' 116.72(13)
C2' C1' B3' 61.08(11)
C2' C1' B4' 111.82(13)
C2' C1' B5' 112.33(14)
C2' C1' B6' 61.34(11)
B4' C1' B3' 61.53(11)
B5' C1' B3' 112.22(13)
B5' C1' B4' 62.23(12)
B5' C1' B6' 62.38(11)
B6' C1' B3' 111.49(13)
B6' C1' B4' 112.96(14)
C1' C2' Ru1 114.04(13)
C1' C2' B3' 60.48(11)
C1' C2' B6' 59.96(11)
C1' C2' B7' 108.33(14)
C1' C2' B11' 107.82(15)
B3' C2' Ru1 118.22(14)
B3' C2' B6' 109.89(14)
B3' C2' B11' 109.33(15)
B6' C2' Ru1 117.31(12)
B6' C2' B11' 60.61(12)
B7' C2' Ru1 127.61(12)
B7' C2' B3' 60.49(12)
B7' C2' B6' 109.84(16)
B7' C2' B11' 60.68(13)
B11' C2' Ru1 127.44(13)
C1' B3' C2' 58.44(10)
C1' B3' H3' 120.6(13)
C1' B3' B4' 58.89(11)
C1' B3' B8' 106.20(15)
C1' B3' B7' 106.08(14)
C2' B3' H3' 119.1(13)
C2' B3' B4' 107.50(14)
C2' B3' B8' 108.26(15)
C2' B3' B7' 59.68(12)
B4' B3' H3' 121.9(13)
B8' B3' H3' 125.4(13)
B8' B3' B4' 60.77(12)
B8' B3' B7' 61.50(12)
B7' B3' H3' 122.4(13)
B7' B3' B4' 110.04(15)
C1' B4' B3' 59.57(10)
C1' B4' H4' 120.9(15)
C1' B4' B5' 58.85(11)
C1' B4' B9' 105.31(14)
C1' B4' B8' 105.45(13)
B3' B4' H4' 119.8(14)
B3' B4' B5' 107.90(13)
B3' B4' B9' 107.10(15)
B3' B4' B8' 59.13(12)
B5' B4' H4' 121.8(14)
B5' B4' B9' 59.91(12)
B5' B4' B8' 107.80(15)
B9' B4' H4' 125.7(15)
B8' B4' H4' 124.1(14)
B8' B4' B9' 59.89(13)
C1' B5' B4' 58.92(11)
C1' B5' H5' 120.7(12)
C1' B5' B6' 58.81(10)
C1' B5' B9' 105.69(14)
C1' B5' B10' 105.17(13)
B4' B5' H5' 121.7(11)
B4' B5' B6' 107.40(14)
B4' B5' B9' 60.32(12)
B4' B5' B10' 108.19(15)
B6' B5' H5' 119.9(11)
B6' B5' B9' 107.25(14)
B9' B5' H5' 125.6(12)
B10' B5' H5' 124.2(12)
B10' B5' B6' 59.15(11)
B10' B5' B9' 60.21(12)
C1' B6' C2' 58.70(11)
C1' B6' B5' 58.82(10)
C1' B6' H6' 123.9(14)
C1' B6' B11' 106.25(14)
C1' B6' B10' 106.13(13)
C2' B6' B5' 107.30(14)
C2' B6' H6' 119.2(13)
C2' B6' B11' 59.87(12)
C2' B6' B10' 108.14(15)
B5' B6' H6' 124.6(12)
B11' B6' B5' 109.14(14)
B11' B6' H6' 119.2(13)
B10' B6' B5' 60.36(11)
B10' B6' H6' 123.3(14)
B10' B6' B11' 61.03(12)
B4' B9' H9' 122.3(13)
B5' B9' B4' 59.77(12)
B5' B9' H9' 120.2(12)
B5' B9' B10' 59.84(12)
B5' B9' B12' 107.96(14)
B8' B9' B4' 59.80(13)
B8' B9' B5' 107.62(15)
B8' B9' H9' 123.9(12)
B8' B9' B10' 107.59(14)
B8' B9' B12' 59.89(13)
B10' B9' B4' 107.46(14)
B10' B9' H9' 120.6(12)
B12' B9' B4' 107.76(15)
B12' B9' H9' 122.5(12)
B12' B9' B10' 60.02(12)
B3' B8' B4' 60.10(12)
B3' B8' B9' 108.21(15)
B3' B8' H8' 116.3(13)
B3' B8' B7' 59.40(11)
B3' B8' B12' 107.81(14)
B4' B8' H8' 119.3(12)
B4' B8' B7' 107.83(14)
B9' B8' B4' 60.31(13)
B9' B8' H8' 125.6(12)
B9' B8' B7' 108.27(15)
B7' B8' H8' 120.3(12)
B12' B8' B4' 108.41(16)
B12' B8' B9' 60.21(13)
B12' B8' H8' 126.2(13)
B12' B8' B7' 60.22(12)
C2' B7' B3' 59.83(11)
C2' B7' B8' 106.49(14)
C2' B7' H7' 115.7(13)
C2' B7' B11' 59.90(12)
C2' B7' B12' 107.06(15)
B3' B7' B8' 59.10(11)
B3' B7' H7' 117.1(13)
B3' B7' B11' 108.19(14)
B3' B7' B12' 107.07(14)
B8' B7' H7' 126.1(12)
B11' B7' B8' 107.74(15)
B11' B7' H7' 121.7(12)
B11' B7' B12' 60.15(12)
B12' B7' B8' 59.57(12)
B12' B7' H7' 129.4(13)
C2' B11' B6' 59.52(11)
C2' B11' B7' 59.42(11)
C2' B11' H11' 120.3(13)
C2' B11' B10' 106.53(14)
C2' B11' B12' 107.14(15)
B6' B11' B7' 107.96(14)
B6' B11' H11' 118.8(13)
B6' B11' B10' 59.34(11)
B6' B11' B12' 107.59(14)
B7' B11' H11' 122.9(13)
B7' B11' B10' 108.54(14)
B7' B11' B12' 60.73(12)
B10' B11' H11' 122.4(13)
B12' B11' H11' 125.3(13)
B12' B11' B10' 60.07(12)
B5' B10' B9' 59.95(12)
B5' B10' B11' 108.14(14)
B5' B10' H10' 119.2(12)
B5' B10' B12' 108.04(16)
B6' B10' B5' 60.49(11)
B6' B10' B9' 108.12(15)
B6' B10' B11' 59.63(11)
B6' B10' H10' 120.3(14)
B6' B10' B12' 107.63(15)
B9' B10' B11' 107.86(15)
B9' B10' H10' 121.7(14)
B9' B10' B12' 60.01(12)
B11' B10' H10' 123.3(13)
B12' B10' B11' 59.82(12)
B12' B10' H10' 124.2(12)
B9' B12' B7' 108.02(16)
B9' B12' B10' 59.97(12)
B9' B12' H12' 122.3(14)
B8' B12' B9' 59.90(13)
B8' B12' B7' 60.21(12)
B8' B12' B11' 107.43(15)
B8' B12' B10' 107.56(15)
B8' B12' H12' 120.1(14)
B7' B12' H12' 120.2(14)
B11' B12' B9' 108.05(14)
B11' B12' B7' 59.12(12)
B11' B12' B10' 60.11(12)
B11' B12' H12' 122.7(14)
B10' B12' B7' 107.29(14)
B10' B12' H12' 124.3(14)
O101 C101 Ru1 174.26(15)
C103 C102 Ru1 70.76(9)
C103 C102 C107 117.83(16)
C103 C102 C109 122.57(16)
C107 C102 Ru1 71.18(9)
C107 C102 C109 119.58(15)
C109 C102 Ru1 130.20(11)
Ru1 C103 H103 119.9
C102 C103 Ru1 73.23(9)
C102 C103 H103 119.9
C102 C103 C104 119.99(17)
C104 C103 Ru1 74.83(10)
C104 C103 H103 119.9
Ru1 C104 H104 118.3
C103 C104 Ru1 69.18(9)
C103 C104 H104 118.3
C105 C104 Ru1 74.96(9)
C105 C104 C103 122.27(16)
C105 C104 H104 118.3
C104 C105 Ru1 70.78(9)
C104 C105 C106 117.28(17)
C104 C105 C108 121.35(16)
C106 C105 Ru1 68.06(11)
C106 C105 C108 121.29(18)
C108 C105 Ru1 135.10(12)
Ru1 C106 H106 119.6
C105 C106 Ru1 76.37(11)
C105 C106 H106 119.6
C107 C106 Ru1 71.96(12)
C107 C106 C105 120.7(2)
C107 C106 H106 119.6
Ru1 C107 H107 118.9
C102 C107 Ru1 72.59(9)
C102 C107 H107 118.9
C106 C107 Ru1 72.31(11)
C106 C107 C102 121.44(17)
C106 C107 H107 118.9
C105 C108 H10A 109.5
C105 C108 H10B 109.5
C105 C108 H10C 109.5
H10A C108 H10B 109.5
H10A C108 H10C 109.5
H10B C108 H10C 109.5
C102 C109 H109 107.8
C102 C109 C110 114.78(15)
C102 C109 C111 107.43(15)
C110 C109 H109 107.8
C110 C109 C111 110.99(17)
C111 C109 H109 107.8
C109 C110 H11A 109.5
C109 C110 H11B 109.5
C109 C110 H11C 109.5
H11A C110 H11B 109.5
H11A C110 H11C 109.5
H11B C110 H11C 109.5
C109 C111 H11D 109.5
C109 C111 H11E 109.5
C109 C111 H11F 109.5
H11D C111 H11E 109.5
H11D C111 H11F 109.5
H11E C111 H11F 109.5

loop_
_geom_bond_atom_site_label_1
_geom_bond_atom_site_label_2
_geom_bond_distance
Ru1 C2 2.1148(16)
Ru1 C2' 2.134(2)
Ru1 C101 1.8608(18)
Ru1 C102 2.3027(16)
Ru1 C103 2.2706(17)
Ru1 C104 2.3445(16)
Ru1 C105 2.3979(16)
Ru1 C106 2.289(2)
Ru1 C107 2.2842(16)
C1 C2 1.688(2)
C1 B3 1.738(2)
C1 B4 1.725(2)
C1 B5 1.728(2)
C1 B6 1.732(3)
C1 C1' 1.526(2)
C2 B3 1.734(3)
C2 B6 1.747(2)
C2 B7 1.744(3)
C2 B11 1.743(3)
B3 H3 1.13(2)
B3 B4 1.783(2)
B3 B7 1.753(3)
B3 B8 1.757(3)
B4 H4 1.05(2)
B4 B5 1.777(3)
B4 B8 1.783(3)
B4 B9 1.774(3)
B5 H5 1.06(2)
B5 B6 1.785(3)
B5 B9 1.779(3)
B5 B10 1.783(3)
B6 H6 0.95(2)
B6 B10 1.752(3)
B6 B11 1.750(3)
B7 H7 1.04(3)
B7 B8 1.781(3)
B7 B11 1.766(3)
B7 B12 1.780(3)
B8 H8 1.11(2)
B8 B9 1.779(3)
B8 B12 1.778(3)
B9 H9 1.02(2)
B9 B10 1.793(3)
B9 B12 1.786(3)
B10 H10 1.06(2)
B10 B11 1.796(3)
B10 B12 1.784(3)
B11 H11 1.08(2)
B11 B12 1.786(3)
B12 H12 1.11(2)
C1' C2' 1.698(2)
C1' B3' 1.734(3)
C1' B4' 1.722(2)
C1' B5' 1.720(3)
C1' B6' 1.720(2)
C2' B3' 1.744(3)
C2' B6' 1.744(3)
C2' B7' 1.741(3)
C2' B11' 1.750(3)
B3' H3' 1.10(2)
B3' B4' 1.768(3)
B3' B8' 1.750(3)
B3' B7' 1.755(3)
B4' H4' 0.91(3)
B4' B5' 1.779(3)
B4' B9' 1.789(3)
B4' B8' 1.779(3)
B5' H5' 1.12(2)
B5' B6' 1.782(3)
B5' B9' 1.781(3)
B5' B10' 1.779(3)
B6' H6' 1.02(2)
B6' B11' 1.763(3)
B6' B10' 1.757(3)
B9' H9' 1.05(3)
B9' B8' 1.781(3)
B9' B10' 1.786(3)
B9' B12' 1.786(3)
B8' H8' 1.13(2)
B8' B7' 1.792(3)
B8' B12' 1.781(3)
B7' H7' 1.03(2)
B7' B11' 1.763(3)
B7' B12' 1.792(3)
B11' H11' 1.01(2)
B11' B10' 1.787(3)
B11' B12' 1.782(3)
B10' H10' 1.09(3)
B10' B12' 1.787(3)
B12' H12' 1.04(3)
O101 C101 1.139(2)
C102 C103 1.414(3)
C102 C107 1.426(3)
C102 C109 1.518(2)
C103 H103 1.0000
C103 C104 1.428(3)
C104 H104 1.0000
C104 C105 1.398(3)
C105 C106 1.435(3)
C105 C108 1.502(3)
C106 H106 1.0000
C106 C107 1.403(3)
C107 H107 1.0000
C108 H10A 0.9800
C108 H10B 0.9800
C108 H10C 0.9800
C109 H109 1.0000
C109 C110 1.523(3)
C109 C111 1.544(2)
C110 H11A 0.9800
C110 H11B 0.9800
C110 H11C 0.9800
C111 H11D 0.9800
C111 H11E 0.9800
C111 H11F 0.9800

loop_
_geom_torsion_atom_site_label_1
_geom_torsion_atom_site_label_2
_geom_torsion_atom_site_label_3
_geom_torsion_atom_site_label_4
_geom_torsion
Ru1 C2 B3 C1 105.50(12)
Ru1 C2 B3 B4 139.71(11)
Ru1 C2 B3 B7 -117.47(12)
Ru1 C2 B3 B8 -156.58(10)
Ru1 C2 B6 C1 -103.00(13)
Ru1 C2 B6 B5 -137.37(12)
Ru1 C2 B6 B10 158.79(11)
Ru1 C2 B6 B11 119.19(13)
Ru1 C2 B7 B3 101.74(14)
Ru1 C2 B7 B8 139.86(12)
Ru1 C2 B7 B11 -118.15(14)
Ru1 C2 B7 B12 -157.34(12)
Ru1 C2 B11 B6 -107.02(15)
Ru1 C2 B11 B7 113.38(14)
Ru1 C2 B11 B10 -145.01(12)
Ru1 C2 B11 B12 152.35(12)
Ru1 C2' B3' C1' 103.15(14)
Ru1 C2' B3' B4' 137.12(13)
Ru1 C2' B3' B8' -158.67(13)
Ru1 C2' B3' B7' -119.47(15)
Ru1 C2' B6' C1' -103.36(15)
Ru1 C2' B6' B5' -137.88(13)
Ru1 C2' B6' B11' 119.63(15)
Ru1 C2' B6' B10' 158.42(12)
Ru1 C2' B7' B3' 104.46(18)
Ru1 C2' B7' B8' 142.14(15)
Ru1 C2' B7' B11' -116.58(17)
Ru1 C2' B7' B12' -155.36(14)
Ru1 C2' B11' B6' -103.41(16)
Ru1 C2' B11' B7' 116.84(16)
Ru1 C2' B11' B10' -141.05(13)
Ru1 C2' B11' B12' 155.90(13)
Ru1 C102 C103 C104 -60.70(13)
Ru1 C102 C107 C106 55.60(15)
Ru1 C102 C109 C110 -59.8(2)
Ru1 C102 C109 C111 176.25(14)
Ru1 C103 C104 C105 -55.36(14)
Ru1 C104 C105 C106 -51.32(14)
Ru1 C104 C105 C108 131.76(15)
Ru1 C105 C106 C107 -59.02(16)
Ru1 C106 C107 C102 -55.73(14)
C1 C2 B3 B4 34.21(12)
C1 C2 B3 B7 137.03(13)
C1 C2 B3 B8 97.92(13)
C1 C2 B6 B5 -34.37(13)
C1 C2 B6 B10 -98.20(14)
C1 C2 B6 B11 -137.81(13)
C1 C2 B7 B3 -39.01(12)
C1 C2 B7 B8 -0.90(17)
C1 C2 B7 B11 101.09(13)
C1 C2 B7 B12 61.91(16)
C1 C2 B11 B6 38.03(12)
C1 C2 B11 B7 -101.57(13)
C1 C2 B11 B10 0.04(17)
C1 C2 B11 B12 -62.59(16)
C1 B3 B4 B5 34.85(13)
C1 B3 B4 B8 135.46(14)
C1 B3 B4 B9 98.27(14)
C1 B3 B7 C2 37.03(11)
C1 B3 B7 B8 -99.63(13)
C1 B3 B7 B11 1.44(16)
C1 B3 B7 B12 -62.48(16)
C1 B3 B8 B4 -38.53(12)
C1 B3 B8 B7 99.70(14)
C1 B3 B8 B9 -1.22(17)
C1 B3 B8 B12 62.50(16)
C1 B4 B5 B6 35.03(13)
C1 B4 B5 B9 134.87(14)
C1 B4 B5 B10 97.13(14)
C1 B4 B8 B3 38.73(12)
C1 B4 B8 B7 1.66(17)
C1 B4 B8 B9 -99.46(14)
C1 B4 B8 B12 -61.78(16)
C1 B4 B9 B5 -39.15(12)
C1 B4 B9 B8 98.90(13)
C1 B4 B9 B10 -1.75(17)
C1 B4 B9 B12 61.44(16)
C1 B5 B6 C2 34.03(12)
C1 B5 B6 B10 136.02(14)
C1 B5 B6 B11 97.28(14)
C1 B5 B9 B4 39.02(12)
C1 B5 B9 B8 1.38(18)
C1 B5 B9 B10 -99.03(14)
C1 B5 B9 B12 -61.84(17)
C1 B5 B10 B6 -38.11(13)
C1 B5 B10 B9 99.23(14)
C1 B5 B10 B11 -1.10(18)
C1 B5 B10 B12 62.02(16)
C1 B6 B10 B5 38.26(12)
C1 B6 B10 B9 0.37(17)
C1 B6 B10 B11 -99.77(14)
C1 B6 B10 B12 -62.75(16)
C1 B6 B11 C2 -36.36(11)
C1 B6 B11 B7 -0.27(17)
C1 B6 B11 B10 100.25(14)
C1 B6 B11 B12 63.25(16)
C1 C1' C2' Ru1 -0.13(18)
C1 C1' C2' B3' 109.89(15)
C1 C1' C2' B6' -108.94(15)
C1 C1' C2' B7' 148.27(15)
C1 C1' C2' B11' -147.55(14)
C1 C1' B3' C2' -102.43(15)
C1 C1' B3' B4' 116.06(15)
C1 C1' B3' B8' 155.77(13)
C1 C1' B3' B7' -139.91(13)
C1 C1' B4' B3' -105.55(17)
C1 C1' B4' B5' 113.95(18)
C1 C1' B4' B9' 153.33(16)
C1 C1' B4' B8' -144.32(16)
C1 C1' B5' B4' -114.35(16)
C1 C1' B5' B6' 105.02(16)
C1 C1' B5' B9' -154.02(14)
C1 C1' B5' B10' 143.27(14)
C1 C1' B6' C2' 102.93(15)
C1 C1' B6' B5' -116.30(15)
C1 C1' B6' B11' 140.83(14)
C1 C1' B6' B10' -155.33(14)
C2 C1 B3 B4 -140.95(14)
C2 C1 B3 B7 -37.87(12)
C2 C1 B3 B8 -101.55(14)
C2 C1 B4 B3 36.27(12)
C2 C1 B4 B5 -104.44(14)
C2 C1 B4 B8 -2.30(17)
C2 C1 B4 B9 -64.79(16)
C2 C1 B5 B4 103.52(14)
C2 C1 B5 B6 -36.82(13)
C2 C1 B5 B9 64.07(17)
C2 C1 B5 B10 1.17(18)
C2 C1 B6 B5 140.82(14)
C2 C1 B6 B10 101.76(14)
C2 C1 B6 B11 37.16(12)
C2 C1 C1' C2' -1.86(19)
C2 C1 C1' B3' 66.37(16)
C2 C1 C1' B4' 139.22(15)
C2 C1 C1' B5' -143.52(14)
C2 C1 C1' B6' -70.18(17)
C2 B3 B4 C1 -34.00(12)
C2 B3 B4 B5 0.85(18)
C2 B3 B4 B8 101.46(14)
C2 B3 B4 B9 64.27(16)
C2 B3 B7 B8 -136.66(13)
C2 B3 B7 B11 -35.60(12)
C2 B3 B7 B12 -99.51(14)
C2 B3 B8 B4 -99.57(13)
C2 B3 B8 B7 38.66(12)
C2 B3 B8 B9 -62.25(16)
C2 B3 B8 B12 1.46(17)
C2 B6 B10 B5 99.31(14)
C2 B6 B10 B9 61.42(17)
C2 B6 B10 B11 -38.72(13)
C2 B6 B10 B12 -1.70(18)
C2 B6 B11 B7 36.10(12)
C2 B6 B11 B10 136.61(14)
C2 B6 B11 B12 99.61(14)
C2 B7 B8 B3 -38.04(12)
C2 B7 B8 B4 -0.50(18)
C2 B7 B8 B9 62.71(17)
C2 B7 B8 B12 100.26(15)
C2 B7 B11 B6 -36.29(12)
C2 B7 B11 B10 -98.96(14)
C2 B7 B11 B12 -135.98(14)
C2 B7 B12 B8 -99.57(14)
C2 B7 B12 B9 -62.28(17)
C2 B7 B12 B10 1.47(18)
C2 B7 B12 B11 38.76(13)
C2 B11 B12 B7 -38.71(12)
C2 B11 B12 B8 -1.51(18)
C2 B11 B12 B9 61.78(17)
C2 B11 B12 B10 99.80(14)
B3 C1 C2 Ru1 -106.41(12)
B3 C1 C2 B6 141.21(13)
B3 C1 C2 B7 38.79(12)
B3 C1 C2 B11 103.35(14)
B3 C1 B4 B5 -140.71(14)
B3 C1 B4 B8 -38.57(12)
B3 C1 B4 B9 -101.06(14)
B3 C1 B5 B4 37.21(13)
B3 C1 B5 B6 -103.13(14)
B3 C1 B5 B9 -2.24(18)
B3 C1 B5 B10 -65.14(17)
B3 C1 B6 C2 -35.95(12)
B3 C1 B6 B5 104.87(14)
B3 C1 B6 B10 65.81(15)
B3 C1 B6 B11 1.21(17)
B3 C1 C1' C2' 66.19(18)
B3 C1 C1' B3' 134.42(14)
B3 C1 C1' B4' -152.72(15)
B3 C1 C1' B5' -75.46(18)
B3 C1 C1' B6' -2.12(19)
B3 C2 B6 C1 35.91(13)
B3 C2 B6 B5 1.54(18)
B3 C2 B6 B10 -62.30(17)
B3 C2 B6 B11 -101.90(14)
B3 C2 B7 B8 38.11(12)
B3 C2 B7 B11 140.10(13)
B3 C2 B7 B12 100.92(14)
B3 C2 B11 B6 103.09(13)
B3 C2 B11 B7 -36.51(12)
B3 C2 B11 B10 65.10(16)
B3 C2 B11 B12 2.47(17)
B3 B4 B5 C1 -34.96(12)
B3 B4 B5 B6 0.07(19)
B3 B4 B5 B9 99.90(15)
B3 B4 B5 B10 62.16(17)
B3 B4 B8 B7 -37.07(13)
B3 B4 B8 B9 -138.19(14)
B3 B4 B8 B12 -100.51(15)
B3 B4 B9 B5 -101.29(14)
B3 B4 B9 B8 36.76(13)
B3 B4 B9 B10 -63.89(17)
B3 B4 B9 B12 -0.71(18)
B3 B7 B8 B4 37.54(13)
B3 B7 B8 B9 100.75(15)
B3 B7 B8 B12 138.30(14)
B3 B7 B11 C2 35.55(12)
B3 B7 B11 B6 -0.74(17)
B3 B7 B11 B10 -63.41(16)
B3 B7 B11 B12 -100.43(14)
B3 B7 B12 B8 -37.03(13)
B3 B7 B12 B9 0.27(18)
B3 B7 B12 B10 64.02(17)
B3 B7 B12 B11 101.31(15)
B3 B8 B9 B4 -37.64(13)
B3 B8 B9 B5 -0.10(18)
B3 B8 B9 B10 63.19(18)
B3 B8 B9 B12 100.34(15)
B3 B8 B12 B7 36.93(12)
B3 B8 B12 B9 -101.29(14)
B3 B8 B12 B10 -63.81(16)
B3 B8 B12 B11 0.04(18)
B4 C1 C2 Ru1 -143.15(11)
B4 C1 C2 B3 -36.74(13)
B4 C1 C2 B6 104.47(14)
B4 C1 C2 B7 2.05(17)
B4 C1 C2 B11 66.60(16)
B4 C1 B3 C2 140.95(14)
B4 C1 B3 B7 103.08(14)
B4 C1 B3 B8 39.40(13)
B4 C1 B5 B6 -140.34(14)
B4 C1 B5 B9 -39.45(13)
B4 C1 B5 B10 -102.35(15)
B4 C1 B6 C2 -103.31(13)
B4 C1 B6 B5 37.51(13)
B4 C1 B6 B10 -1.56(17)
B4 C1 B6 B11 -66.15(15)
B4 C1 C1' C2' 139.56(14)
B4 C1 C1' B3' -152.21(14)
B4 C1 C1' B4' -79.4(2)
B4 C1 C1' B5' -2.1(2)
B4 C1 C1' B6' 71.25(17)
B4 B3 B7 C2 98.79(13)
B4 B3 B7 B8 -37.87(13)
B4 B3 B7 B11 63.20(16)
B4 B3 B7 B12 -0.72(18)
B4 B3 B8 B7 138.23(14)
B4 B3 B8 B9 37.31(13)
B4 B3 B8 B12 101.03(15)
B4 B5 B6 C1 -34.99(13)
B4 B5 B6 C2 -0.95(19)
B4 B5 B6 B10 101.03(16)
B4 B5 B6 B11 62.30(18)
B4 B5 B9 B8 -37.64(13)
B4 B5 B9 B10 -138.05(13)
B4 B5 B9 B12 -100.86(15)
B4 B5 B10 B6 -99.87(14)
B4 B5 B10 B9 37.48(12)
B4 B5 B10 B11 -62.85(17)
B4 B5 B10 B12 0.27(17)
B4 B8 B9 B5 37.53(13)
B4 B8 B9 B10 100.83(15)
B4 B8 B9 B12 137.98(14)
B4 B8 B12 B7 100.79(14)
B4 B8 B12 B9 -37.43(13)
B4 B8 B12 B10 0.05(18)
B4 B8 B12 B11 63.90(17)
B4 B9 B10 B5 -37.46(12)
B4 B9 B10 B6 0.86(18)
B4 B9 B10 B11 63.17(17)
B4 B9 B10 B12 100.78(15)
B4 B9 B12 B7 0.28(19)
B4 B9 B12 B8 37.66(13)
B4 B9 B12 B10 -100.62(15)
B4 B9 B12 B11 -62.54(17)
B5 C1 C2 Ru1 149.46(11)
B5 C1 C2 B3 -104.13(14)
B5 C1 C2 B6 37.09(13)
B5 C1 C2 B7 -65.33(16)
B5 C1 C2 B11 -0.78(17)
B5 C1 B3 C2 103.75(14)
B5 C1 B3 B4 -37.20(13)
B5 C1 B3 B7 65.88(16)
B5 C1 B3 B8 2.20(17)
B5 C1 B4 B3 140.71(14)
B5 C1 B4 B8 102.14(15)
B5 C1 B4 B9 39.65(13)
B5 C1 B6 C2 -140.82(14)
B5 C1 B6 B10 -39.07(13)
B5 C1 B6 B11 -103.66(14)
B5 C1 C1' C2' -143.69(15)
B5 C1 C1' B3' -75.46(18)
B5 C1 C1' B4' -2.6(2)
B5 C1 C1' B5' 74.7(2)
B5 C1 C1' B6' 148.00(15)
B5 B4 B8 B3 100.63(14)
B5 B4 B8 B7 63.56(16)
B5 B4 B8 B9 -37.56(12)
B5 B4 B8 B12 0.12(17)
B5 B4 B9 B8 138.05(13)
B5 B4 B9 B10 37.41(13)
B5 B4 B9 B12 100.59(15)
B5 B6 B10 B9 -37.89(13)
B5 B6 B10 B11 -138.03(14)
B5 B6 B10 B12 -101.01(15)
B5 B6 B11 C2 -98.40(14)
B5 B6 B11 B7 -62.30(16)
B5 B6 B11 B10 38.21(13)
B5 B6 B11 B12 1.21(18)
B5 B9 B10 B6 38.33(13)
B5 B9 B10 B11 100.63(14)
B5 B9 B10 B12 138.25(14)
B5 B9 B12 B7 63.67(17)
B5 B9 B12 B8 101.05(15)
B5 B9 B12 B10 -37.23(13)
B5 B9 B12 B11 0.85(18)
B5 B10 B11 C2 0.67(18)
B5 B10 B11 B6 -37.71(13)
B5 B10 B11 B7 63.38(17)
B5 B10 B11 B12 100.57(16)
B5 B10 B12 B7 -63.75(17)
B5 B10 B12 B8 -0.19(18)
B5 B10 B12 B9 37.10(13)
B5 B10 B12 B11 -100.57(14)
B6 C1 C2 Ru1 112.38(13)
B6 C1 C2 B3 -141.21(13)
B6 C1 C2 B7 -102.42(14)
B6 C1 C2 B11 -37.87(12)
B6 C1 B3 C2 36.21(12)
B6 C1 B3 B4 -104.74(14)
B6 C1 B3 B7 -1.66(16)
B6 C1 B3 B8 -65.34(16)
B6 C1 B4 B3 103.13(14)
B6 C1 B4 B5 -37.58(13)
B6 C1 B4 B8 64.56(15)
B6 C1 B4 B9 2.07(16)
B6 C1 B5 B4 140.34(14)
B6 C1 B5 B9 100.89(15)
B6 C1 B5 B10 37.99(13)
B6 C1 C1' C2' -70.55(16)
B6 C1 C1' B3' -2.32(17)
B6 C1 C1' B4' 70.53(19)
B6 C1 C1' B5' 147.79(14)
B6 C1 C1' B6' -138.86(14)
B6 C2 B3 C1 -35.70(13)
B6 C2 B3 B4 -1.49(18)
B6 C2 B3 B7 101.33(14)
B6 C2 B3 B8 62.22(16)
B6 C2 B7 B3 -103.47(13)
B6 C2 B7 B8 -65.36(16)
B6 C2 B7 B11 36.63(13)
B6 C2 B7 B12 -2.55(17)
B6 C2 B11 B7 -139.60(13)
B6 C2 B11 B10 -37.99(13)
B6 C2 B11 B12 -100.62(14)
B6 B5 B9 B4 100.75(14)
B6 B5 B9 B8 63.11(17)
B6 B5 B9 B10 -37.30(13)
B6 B5 B9 B12 -0.11(18)
B6 B5 B10 B9 137.35(14)
B6 B5 B10 B11 37.02(13)
B6 B5 B10 B12 100.14(14)
B6 B10 B11 C2 38.38(13)
B6 B10 B11 B7 101.09(15)
B6 B10 B11 B12 138.28(15)
B6 B10 B12 B7 0.13(19)
B6 B10 B12 B8 63.69(17)
B6 B10 B12 B9 100.98(15)
B6 B10 B12 B11 -36.69(13)
B6 B11 B12 B7 -101.76(14)
B6 B11 B12 B8 -64.56(17)
B6 B11 B12 B9 -1.27(18)
B6 B11 B12 B10 36.75(13)
B7 C2 B3 C1 -137.03(13)
B7 C2 B3 B4 -102.82(14)
B7 C2 B3 B8 -39.11(12)
B7 C2 B6 C1 100.89(14)
B7 C2 B6 B5 66.52(17)
B7 C2 B6 B10 2.68(18)
B7 C2 B6 B11 -36.92(13)
B7 C2 B11 B6 139.60(13)
B7 C2 B11 B10 101.61(15)
B7 C2 B11 B12 38.98(13)
B7 B3 B4 C1 -97.38(14)
B7 B3 B4 B5 -62.53(17)
B7 B3 B4 B8 38.08(13)
B7 B3 B4 B9 0.89(18)
B7 B3 B8 B4 -138.23(14)
B7 B3 B8 B9 -100.91(15)
B7 B3 B8 B12 -37.20(13)
B7 B8 B9 B4 -100.54(14)
B7 B8 B9 B5 -63.01(17)
B7 B8 B9 B10 0.28(19)
B7 B8 B9 B12 37.43(13)
B7 B8 B12 B9 -138.22(14)
B7 B8 B12 B10 -100.74(15)
B7 B8 B12 B11 -36.89(13)
B7 B11 B12 B8 37.20(13)
B7 B11 B12 B9 100.49(15)
B7 B11 B12 B10 138.51(15)
B8 B3 B4 C1 -135.46(14)
B8 B3 B4 B5 -100.61(15)
B8 B3 B4 B9 -37.19(13)
B8 B3 B7 C2 136.66(13)
B8 B3 B7 B11 101.07(14)
B8 B3 B7 B12 37.15(13)
B8 B4 B5 C1 -97.37(13)
B8 B4 B5 B6 -62.34(17)
B8 B4 B5 B9 37.50(12)
B8 B4 B5 B10 -0.24(17)
B8 B4 B9 B5 -138.05(13)
B8 B4 B9 B10 -100.65(15)
B8 B4 B9 B12 -37.46(13)
B8 B7 B11 C2 98.67(14)
B8 B7 B11 B6 62.38(17)
B8 B7 B11 B10 -0.29(18)
B8 B7 B11 B12 -37.30(13)
B8 B7 B12 B9 37.30(13)
B8 B7 B12 B10 101.04(15)
B8 B7 B12 B11 138.33(14)
B8 B9 B10 B5 -101.09(15)
B8 B9 B10 B6 -62.76(18)
B8 B9 B10 B11 -0.46(19)
B8 B9 B10 B12 37.16(13)
B8 B9 B12 B7 -37.38(13)
B8 B9 B12 B10 -138.28(14)
B8 B9 B12 B11 -100.20(15)
B9 B4 B5 C1 -134.87(14)
B9 B4 B5 B6 -99.84(15)
B9 B4 B5 B10 -37.74(13)
B9 B4 B8 B3 138.19(14)
B9 B4 B8 B7 101.11(15)
B9 B4 B8 B12 37.68(13)
B9 B5 B6 C1 -97.97(14)
B9 B5 B6 C2 -63.94(17)
B9 B5 B6 B10 38.04(13)
B9 B5 B6 B11 -0.69(18)
B9 B5 B10 B6 -137.35(14)
B9 B5 B10 B11 -100.33(15)
B9 B5 B10 B12 -37.21(13)
B9 B8 B12 B7 138.22(14)
B9 B8 B12 B10 37.48(13)
B9 B8 B12 B11 101.33(15)
B9 B10 B11 C2 -62.25(17)
B9 B10 B11 B6 -100.63(15)
B9 B10 B11 B7 0.46(18)
B9 B10 B11 B12 37.65(14)
B9 B10 B12 B7 -100.85(15)
B9 B10 B12 B8 -37.29(13)
B9 B10 B12 B11 -137.68(14)
B10 B5 B6 C1 -136.02(14)
B10 B5 B6 C2 -101.98(15)
B10 B5 B6 B11 -38.73(13)
B10 B5 B9 B4 138.05(13)
B10 B5 B9 B8 100.41(15)
B10 B5 B9 B12 37.19(13)
B10 B6 B11 C2 -136.61(14)
B10 B6 B11 B7 -100.51(15)
B10 B6 B11 B12 -37.00(13)
B10 B9 B12 B7 100.90(15)
B10 B9 B12 B8 138.28(14)
B10 B9 B12 B11 38.08(13)
B10 B11 B12 B7 -138.51(15)
B10 B11 B12 B8 -101.31(16)
B10 B11 B12 B9 -38.02(14)
B11 C2 B3 C1 -100.40(13)
B11 C2 B3 B4 -66.19(16)
B11 C2 B3 B7 36.63(12)
B11 C2 B3 B8 -2.48(16)
B11 C2 B6 C1 137.81(13)
B11 C2 B6 B5 103.44(15)
B11 C2 B6 B10 39.61(13)
B11 C2 B7 B3 -140.10(13)
B11 C2 B7 B8 -101.99(14)
B11 C2 B7 B12 -39.18(13)
B11 B6 B10 B5 138.03(14)
B11 B6 B10 B9 100.15(15)
B11 B6 B10 B12 37.02(13)
B11 B7 B8 B3 -100.74(14)
B11 B7 B8 B4 -63.21(17)
B11 B7 B8 B9 0.00(18)
B11 B7 B8 B12 37.56(13)
B11 B7 B12 B8 -138.33(14)
B11 B7 B12 B9 -101.04(16)
B11 B7 B12 B10 -37.29(13)
B11 B10 B12 B7 36.83(13)
B11 B10 B12 B8 100.38(15)
B11 B10 B12 B9 137.68(14)
B12 B7 B8 B3 -138.30(14)
B12 B7 B8 B4 -100.76(15)
B12 B7 B8 B9 -37.56(14)
B12 B7 B11 C2 135.98(14)
B12 B7 B11 B6 99.69(15)
B12 B7 B11 B10 37.02(13)
B12 B8 B9 B4 -137.98(14)
B12 B8 B9 B5 -100.44(15)
B12 B8 B9 B10 -37.15(14)
B12 B9 B10 B5 -138.25(14)
B12 B9 B10 B6 -99.92(15)
B12 B9 B10 B11 -37.61(13)
B12 B10 B11 C2 -99.90(15)
B12 B10 B11 B6 -138.28(15)
B12 B10 B11 B7 -37.19(13)
C1' C1 C2 Ru1 3.17(17)
C1' C1 C2 B3 109.58(15)
C1' C1 C2 B6 -109.21(15)
C1' C1 C2 B7 148.37(13)
C1' C1 C2 B11 -147.08(14)
C1' C1 B3 C2 -102.87(14)
C1' C1 B3 B4 116.18(15)
C1' C1 B3 B7 -140.74(14)
C1' C1 B3 B8 155.58(13)
C1' C1 B4 B3 -105.75(16)
C1' C1 B4 B5 113.54(16)
C1' C1 B4 B8 -144.31(14)
C1' C1 B4 B9 153.20(14)
C1' C1 B5 B4 -114.24(17)
C1' C1 B5 B6 105.41(17)
C1' C1 B5 B9 -153.69(15)
C1' C1 B5 B10 143.41(15)
C1' C1 B6 C2 103.33(14)
C1' C1 B6 B5 -115.84(14)
C1' C1 B6 B10 -154.91(13)
C1' C1 B6 B11 140.49(13)
C1' C2' B3' B4' 33.97(14)
C1' C2' B3' B8' 98.18(16)
C1' C2' B3' B7' 137.37(15)
C1' C2' B6' B5' -34.52(13)
C1' C2' B6' B11' -137.01(14)
C1' C2' B6' B10' -98.22(14)
C1' C2' B7' B3' -38.38(14)
C1' C2' B7' B8' -0.7(2)
C1' C2' B7' B11' 100.58(16)
C1' C2' B7' B12' 61.80(18)
C1' C2' B11' B6' 38.32(13)
C1' C2' B11' B7' -101.44(15)
C1' C2' B11' B10' 0.68(19)
C1' C2' B11' B12' -62.37(18)
C1' B3' B4' B5' 34.89(13)
C1' B3' B4' B9' 98.03(15)
C1' B3' B4' B8' 135.32(15)
C1' B3' B8' B4' -38.82(13)
C1' B3' B8' B9' -1.07(18)
C1' B3' B8' B7' 99.82(14)
C1' B3' B8' B12' 62.59(17)
C1' B3' B7' C2' 36.91(12)
C1' B3' B7' B8' -100.02(15)
C1' B3' B7' B11' 0.19(17)
C1' B3' B7' B12' -63.25(16)
C1' B4' B5' B6' 34.66(13)
C1' B4' B5' B9' 134.98(14)
C1' B4' B5' B10' 97.09(14)
C1' B4' B9' B5' -38.87(13)
C1' B4' B9' B8' 99.24(15)
C1' B4' B9' B10' -1.33(19)
C1' B4' B9' B12' 61.97(18)
C1' B4' B8' B3' 38.98(13)
C1' B4' B8' B9' -98.99(15)
C1' B4' B8' B7' 2.3(2)
C1' B4' B8' B12' -61.42(18)
C1' B5' B6' C2' 34.47(13)
C1' B5' B6' B11' 97.83(15)
C1' B5' B6' B10' 135.89(15)
C1' B5' B9' B4' 39.00(13)
C1' B5' B9' B8' 1.73(18)
C1' B5' B9' B10' -98.76(14)
C1' B5' B9' B12' -61.50(18)
C1' B5' B10' B6' -38.09(12)
C1' B5' B10' B9' 99.65(15)
C1' B5' B10' B11' -0.91(18)
C1' B5' B10' B12' 62.37(16)
C1' B6' B11' C2' -37.36(12)
C1' B6' B11' B7' -1.58(17)
C1' B6' B11' B10' 99.75(14)
C1' B6' B11' B12' 62.54(17)
C1' B6' B10' B5' 38.31(13)
C1' B6' B10' B9' 0.54(18)
C1' B6' B10' B11' -99.96(15)
C1' B6' B10' B12' -62.85(17)
C2' C1' B3' B4' -141.51(16)
C2' C1' B3' B8' -101.80(16)
C2' C1' B3' B7' -37.48(13)
C2' C1' B4' B3' 35.93(15)
C2' C1' B4' B5' -104.57(15)
C2' C1' B4' B9' -65.19(18)
C2' C1' B4' B8' -2.8(2)
C2' C1' B5' B4' 103.77(15)
C2' C1' B5' B6' -36.86(13)
C2' C1' B5' B9' 64.10(17)
C2' C1' B5' B10' 1.39(18)
C2' C1' B6' B5' 140.77(15)
C2' C1' B6' B11' 37.90(13)
C2' C1' B6' B10' 101.74(15)
C2' B3' B4' C1' -33.78(13)
C2' B3' B4' B5' 1.11(19)
C2' B3' B4' B9' 64.24(18)
C2' B3' B4' B8' 101.54(16)
C2' B3' B8' B4' -100.27(15)
C2' B3' B8' B9' -62.51(18)
C2' B3' B8' B7' 38.37(14)
C2' B3' B8' B12' 1.1(2)
C2' B3' B7' B8' -136.93(16)
C2' B3' B7' B11' -36.72(14)
C2' B3' B7' B12' -100.16(16)
C2' B6' B11' B7' 35.79(13)
C2' B6' B11' B10' 137.11(15)
C2' B6' B11' B12' 99.91(16)
C2' B6' B10' B5' 99.99(15)
C2' B6' B10' B9' 62.23(18)
C2' B6' B10' B11' -38.27(14)
C2' B6' B10' B12' -1.17(19)
C2' B7' B11' B6' -35.83(13)
C2' B7' B11' B10' -98.65(15)
C2' B7' B11' B12' -136.34(15)
C2' B7' B12' B9' -62.00(18)
C2' B7' B12' B8' -99.45(16)
C2' B7' B12' B11' 38.66(14)
C2' B7' B12' B10' 1.26(19)
C2' B11' B10' B5' 0.16(19)
C2' B11' B10' B6' 37.72(13)
C2' B11' B10' B9' -63.23(18)
C2' B11' B10' B12' -100.59(16)
C2' B11' B12' B9' 62.16(19)
C2' B11' B12' B8' -1.06(19)
C2' B11' B12' B7' -38.46(13)
C2' B11' B12' B10' 99.56(16)
B3' C1' C2' Ru1 -110.02(14)
B3' C1' C2' B6' 141.18(15)
B3' C1' C2' B7' 38.38(14)
B3' C1' C2' B11' 102.57(16)
B3' C1' B4' B5' -140.50(15)
B3' C1' B4' B9' -101.12(16)
B3' C1' B4' B8' -38.77(14)
B3' C1' B5' B4' 37.16(13)
B3' C1' B5' B6' -103.47(14)
B3' C1' B5' B9' -2.51(18)
B3' C1' B5' B10' -65.22(16)
B3' C1' B6' C2' -36.14(13)
B3' C1' B6' B5' 104.63(14)
B3' C1' B6' B11' 1.76(17)
B3' C1' B6' B10' 65.60(16)
B3' C2' B6' C1' 35.46(13)
B3' C2' B6' B5' 0.9(2)
B3' C2' B6' B11' -101.55(17)
B3' C2' B6' B10' -62.75(19)
B3' C2' B7' B8' 37.67(14)
B3' C2' B7' B11' 138.96(15)
B3' C2' B7' B12' 100.18(15)
B3' C2' B11' B6' 102.49(15)
B3' C2' B11' B7' -37.27(13)
B3' C2' B11' B10' 64.85(18)
B3' C2' B11' B12' 1.80(19)
B3' B4' B5' C1' -35.20(13)
B3' B4' B5' B6' -0.54(19)
B3' B4' B5' B9' 99.78(16)
B3' B4' B5' B10' 61.90(18)
B3' B4' B9' B5' -101.15(14)
B3' B4' B9' B8' 36.96(13)
B3' B4' B9' B10' -63.61(18)
B3' B4' B9' B12' -0.31(19)
B3' B4' B8' B9' -137.97(15)
B3' B4' B8' B7' -36.69(14)
B3' B4' B8' B12' -100.40(15)
B3' B8' B7' C2' -38.01(14)
B3' B8' B7' B11' -100.98(15)
B3' B8' B7' B12' -138.43(15)
B3' B8' B12' B9' -101.20(16)
B3' B8' B12' B7' 36.86(14)
B3' B8' B12' B11' 0.0(2)
B3' B8' B12' B10' -63.40(18)
B3' B7' B11' C2' 36.69(13)
B3' B7' B11' B6' 0.87(18)
B3' B7' B11' B10' -61.96(18)
B3' B7' B11' B12' -99.65(15)
B3' B7' B12' B9' 0.89(19)
B3' B7' B12' B8' -36.56(13)
B3' B7' B12' B11' 101.55(15)
B3' B7' B12' B10' 64.15(18)
B4' C1' C2' Ru1 -146.13(12)
B4' C1' C2' B3' -36.11(15)
B4' C1' C2' B6' 105.07(15)
B4' C1' C2' B7' 2.3(2)
B4' C1' C2' B11' 66.46(18)
B4' C1' B3' C2' 141.51(16)
B4' C1' B3' B8' 39.72(14)
B4' C1' B3' B7' 104.04(15)
B4' C1' B5' B6' -140.63(14)
B4' C1' B5' B9' -39.67(14)
B4' C1' B5' B10' -102.37(15)
B4' C1' B6' C2' -103.21(15)
B4' C1' B6' B5' 37.56(14)
B4' C1' B6' B11' -65.31(17)
B4' C1' B6' B10' -1.47(18)
B4' B3' B8' B9' 37.76(14)
B4' B3' B8' B7' 138.64(16)
B4' B3' B8' B12' 101.41(17)
B4' B3' B7' C2' 99.06(15)
B4' B3' B7' B8' -37.87(14)
B4' B3' B7' B11' 62.34(17)
B4' B3' B7' B12' -1.10(18)
B4' B5' B6' C1' -34.70(13)
B4' B5' B6' C2' -0.24(19)
B4' B5' B6' B11' 63.12(18)
B4' B5' B6' B10' 101.18(16)
B4' B5' B9' B8' -37.26(14)
B4' B5' B9' B10' -137.76(15)
B4' B5' B9' B12' -100.50(17)
B4' B5' B10' B6' -99.81(15)
B4' B5' B10' B9' 37.94(13)
B4' B5' B10' B11' -62.62(17)
B4' B5' B10' B12' 0.66(18)
B4' B9' B8' B3' -37.66(13)
B4' B9' B8' B7' -100.55(15)
B4' B9' B8' B12' -138.19(15)
B4' B9' B10' B5' -37.51(14)
B4' B9' B10' B6' 0.5(2)
B4' B9' B10' B11' 63.53(18)
B4' B9' B10' B12' 100.82(16)
B4' B9' B12' B8' 37.23(14)
B4' B9' B12' B7' -0.35(19)
B4' B9' B12' B11' -62.86(19)
B4' B9' B12' B10' -100.31(15)
B4' B8' B7' C2' -1.0(2)
B4' B8' B7' B3' 37.00(15)
B4' B8' B7' B11' -63.98(19)
B4' B8' B7' B12' -101.43(17)
B4' B8' B12' B9' -37.62(14)
B4' B8' B12' B7' 100.45(15)
B4' B8' B12' B11' 63.54(18)
B4' B8' B12' B10' 0.19(19)
B5' C1' C2' Ru1 146.09(12)
B5' C1' C2' B3' -103.90(15)
B5' C1' C2' B6' 37.28(14)
B5' C1' C2' B7' -65.52(18)
B5' C1' C2' B11' -1.33(19)
B5' C1' B3' C2' 104.07(15)
B5' C1' B3' B4' -37.44(14)
B5' C1' B3' B8' 2.28(17)
B5' C1' B3' B7' 66.59(16)
B5' C1' B4' B3' 140.50(15)
B5' C1' B4' B9' 39.39(13)
B5' C1' B4' B8' 101.74(16)
B5' C1' B6' C2' -140.77(15)
B5' C1' B6' B11' -102.87(15)
B5' C1' B6' B10' -39.03(13)
B5' B4' B9' B8' 138.11(14)
B5' B4' B9' B10' 37.54(14)
B5' B4' B9' B12' 100.84(15)
B5' B4' B8' B3' 100.62(15)
B5' B4' B8' B9' -37.35(13)
B5' B4' B8' B7' 63.93(19)
B5' B4' B8' B12' 0.22(19)
B5' B6' B11' C2' -99.35(15)
B5' B6' B11' B7' -63.56(18)
B5' B6' B11' B10' 37.76(14)
B5' B6' B11' B12' 0.6(2)
B5' B6' B10' B9' -37.77(14)
B5' B6' B10' B11' -138.27(15)
B5' B6' B10' B12' -101.16(16)
B5' B9' B8' B3' -0.4(2)
B5' B9' B8' B4' 37.25(13)
B5' B9' B8' B7' -63.30(19)
B5' B9' B8' B12' -100.94(16)
B5' B9' B10' B6' 38.01(14)
B5' B9' B10' B11' 101.04(15)
B5' B9' B10' B12' 138.32(16)
B5' B9' B12' B8' 100.36(17)
B5' B9' B12' B7' 62.78(19)
B5' B9' B12' B11' 0.3(2)
B5' B9' B12' B10' -37.18(14)
B5' B10' B12' B9' 37.25(14)
B5' B10' B12' B8' -0.52(19)
B5' B10' B12' B7' -63.96(18)
B5' B10' B12' B11' -100.92(15)
B6' C1' C2' Ru1 108.80(13)
B6' C1' C2' B3' -141.18(15)
B6' C1' C2' B7' -102.80(17)
B6' C1' C2' B11' -38.61(13)
B6' C1' B3' C2' 36.25(14)
B6' C1' B3' B4' -105.27(15)
B6' C1' B3' B8' -65.55(16)
B6' C1' B3' B7' -1.23(17)
B6' C1' B4' B3' 102.88(15)
B6' C1' B4' B5' -37.62(14)
B6' C1' B4' B9' 1.77(18)
B6' C1' B4' B8' 64.12(18)
B6' C1' B5' B4' 140.63(14)
B6' C1' B5' B9' 100.96(15)
B6' C1' B5' B10' 38.26(13)
B6' C2' B3' C1' -35.25(13)
B6' C2' B3' B4' -1.3(2)
B6' C2' B3' B8' 62.93(19)
B6' C2' B3' B7' 102.12(17)
B6' C2' B7' B3' -102.20(15)
B6' C2' B7' B8' -64.53(19)
B6' C2' B7' B11' 36.76(14)
B6' C2' B7' B12' -2.02(19)
B6' C2' B11' B7' -139.75(14)
B6' C2' B11' B10' -37.64(13)
B6' C2' B11' B12' -100.69(15)
B6' B5' B9' B4' 100.57(15)
B6' B5' B9' B8' 63.30(18)
B6' B5' B9' B10' -37.19(14)
B6' B5' B9' B12' 0.1(2)
B6' B5' B10' B9' 137.74(15)
B6' B5' B10' B11' 37.18(14)
B6' B5' B10' B12' 100.47(15)
B6' B11' B10' B5' -37.56(13)
B6' B11' B10' B9' -100.95(16)
B6' B11' B10' B12' -138.31(16)
B6' B11' B12' B9' -0.5(2)
B6' B11' B12' B8' -63.73(18)
B6' B11' B12' B7' -101.13(16)
B6' B11' B12' B10' 36.88(14)
B6' B10' B12' B9' 101.15(16)
B6' B10' B12' B8' 63.37(18)
B6' B10' B12' B7' -0.06(19)
B6' B10' B12' B11' -37.02(14)
B9' B4' B5' C1' -134.98(14)
B9' B4' B5' B6' -100.32(15)
B9' B4' B5' B10' -37.88(13)
B9' B4' B8' B3' 137.97(15)
B9' B4' B8' B7' 101.28(16)
B9' B4' B8' B12' 37.57(14)
B9' B5' B6' C1' -98.22(15)
B9' B5' B6' C2' -63.75(18)
B9' B5' B6' B11' -0.4(2)
B9' B5' B6' B10' 37.67(14)
B9' B5' B10' B6' -137.74(15)
B9' B5' B10' B11' -100.56(16)
B9' B5' B10' B12' -37.28(14)
B9' B8' B7' C2' 62.78(19)
B9' B8' B7' B3' 100.78(16)
B9' B8' B7' B11' -0.2(2)
B9' B8' B7' B12' -37.64(14)
B9' B8' B12' B7' 138.07(15)
B9' B8' B12' B11' 101.15(15)
B9' B8' B12' B10' 37.80(14)
B9' B10' B12' B8' -37.77(14)
B9' B10' B12' B7' -101.21(17)
B9' B10' B12' B11' -138.17(16)
B8' B3' B4' C1' -135.32(15)
B8' B3' B4' B5' -100.43(16)
B8' B3' B4' B9' -37.30(14)
B8' B3' B7' C2' 136.93(16)
B8' B3' B7' B11' 100.21(16)
B8' B3' B7' B12' 36.77(14)
B8' B4' B5' C1' -97.64(14)
B8' B4' B5' B6' -62.98(17)
B8' B4' B5' B9' 37.34(13)
B8' B4' B5' B10' -0.54(18)
B8' B4' B9' B5' -138.11(14)
B8' B4' B9' B10' -100.57(15)
B8' B4' B9' B12' -37.27(14)
B8' B9' B10' B5' -100.55(16)
B8' B9' B10' B6' -62.54(19)
B8' B9' B10' B11' 0.5(2)
B8' B9' B10' B12' 37.78(15)
B8' B9' B12' B7' -37.58(14)
B8' B9' B12' B11' -100.09(17)
B8' B9' B12' B10' -137.54(15)
B8' B7' B11' C2' 99.15(15)
B8' B7' B11' B6' 63.33(18)
B8' B7' B11' B10' 0.50(19)
B8' B7' B11' B12' -37.19(14)
B8' B7' B12' B9' 37.45(14)
B8' B7' B12' B11' 138.11(15)
B8' B7' B12' B10' 100.71(17)
B7' C2' B3' C1' -137.37(15)
B7' C2' B3' B4' -103.41(16)
B7' C2' B3' B8' -39.20(14)
B7' C2' B6' C1' 100.22(15)
B7' C2' B6' B5' 65.70(18)
B7' C2' B6' B11' -36.79(14)
B7' C2' B6' B10' 2.01(19)
B7' C2' B11' B6' 139.75(14)
B7' C2' B11' B10' 102.11(15)
B7' C2' B11' B12' 39.06(14)
B7' B3' B4' C1' -97.14(15)
B7' B3' B4' B5' -62.25(18)
B7' B3' B4' B9' 0.88(18)
B7' B3' B4' B8' 38.18(14)
B7' B3' B8' B4' -138.64(16)
B7' B3' B8' B9' -100.88(16)
B7' B3' B8' B12' -37.22(14)
B7' B8' B12' B9' -138.07(15)
B7' B8' B12' B11' -36.91(14)
B7' B8' B12' B10' -100.26(15)
B7' B11' B10' B5' 62.76(18)
B7' B11' B10' B6' 100.33(16)
B7' B11' B10' B9' -0.62(19)
B7' B11' B10' B12' -37.99(15)
B7' B11' B12' B9' 100.62(17)
B7' B11' B12' B8' 37.40(14)
B7' B11' B12' B10' 138.01(15)
B11' C2' B3' C1' -100.02(15)
B11' C2' B3' B4' -66.06(18)
B11' C2' B3' B8' -1.85(19)
B11' C2' B3' B7' 37.35(14)
B11' C2' B6' C1' 137.01(14)
B11' C2' B6' B5' 102.49(15)
B11' C2' B6' B10' 38.80(14)
B11' C2' B7' B3' -138.96(15)
B11' C2' B7' B8' -101.29(16)
B11' C2' B7' B12' -38.78(14)
B11' B6' B10' B5' 138.27(15)
B11' B6' B10' B9' 100.50(16)
B11' B6' B10' B12' 37.11(14)
B11' B7' B12' B9' -100.66(15)
B11' B7' B12' B8' -138.11(15)
B11' B7' B12' B10' -37.40(14)
B11' B10' B12' B9' 138.17(16)
B11' B10' B12' B8' 100.39(16)
B11' B10' B12' B7' 36.96(14)
B10' B5' B6' C1' -135.89(15)
B10' B5' B6' C2' -101.42(16)
B10' B5' B6' B11' -38.06(14)
B10' B5' B9' B4' 137.76(15)
B10' B5' B9' B8' 100.50(16)
B10' B5' B9' B12' 37.26(15)
B10' B6' B11' C2' -137.11(15)
B10' B6' B11' B7' -101.33(15)
B10' B6' B11' B12' -37.20(15)
B10' B9' B8' B3' 62.69(19)
B10' B9' B8' B4' 100.36(15)
B10' B9' B8' B7' -0.2(2)
B10' B9' B8' B12' -37.84(14)
B10' B9' B12' B8' 137.54(15)
B10' B9' B12' B7' 99.96(15)
B10' B9' B12' B11' 37.46(14)
B10' B11' B12' B9' -37.39(15)
B10' B11' B12' B8' -100.62(16)
B10' B11' B12' B7' -138.01(15)
B12' B9' B8' B3' 100.53(16)
B12' B9' B8' B4' 138.19(15)
B12' B9' B8' B7' 37.65(14)
B12' B9' B10' B5' -138.32(16)
B12' B9' B10' B6' -100.32(16)
B12' B9' B10' B11' -37.28(14)
B12' B8' B7' C2' 100.42(16)
B12' B8' B7' B3' 138.43(15)
B12' B8' B7' B11' 37.45(14)
B12' B7' B11' C2' 136.34(15)
B12' B7' B11' B6' 100.52(15)
B12' B7' B11' B10' 37.69(14)
B12' B11' B10' B5' 100.75(16)
B12' B11' B10' B6' 138.31(16)
B12' B11' B10' B9' 37.36(15)
C102 C103 C104 Ru1 59.90(13)
C102 C103 C104 C105 4.5(2)
C103 C102 C107 Ru1 -54.99(12)
C103 C102 C107 C106 0.6(2)
C103 C102 C109 C110 31.8(2)
C103 C102 C109 C111 -92.1(2)
C103 C104 C105 Ru1 52.77(14)
C103 C104 C105 C106 1.5(2)
C103 C104 C105 C108 -175.46(15)
C104 C105 C106 Ru1 52.62(13)
C104 C105 C106 C107 -6.4(3)
C105 C106 C107 Ru1 61.20(16)
C105 C106 C107 C102 5.5(3)
C107 C102 C103 Ru1 55.20(12)
C107 C102 C103 C104 -5.5(2)
C107 C102 C109 C110 -149.45(16)
C107 C102 C109 C111 86.60(19)
C108 C105 C106 Ru1 -130.46(15)
C108 C105 C106 C107 170.52(17)
C109 C102 C103 Ru1 -126.04(14)
C109 C102 C103 C104 173.27(15)
C109 C102 C107 Ru1 126.21(14)
C109 C102 C107 C106 -178.20(16)
